data_7030904
loop_
_publ_author_name
'Normand, Adrien T.'
'Massard, Alexandre'
'Richard, Philippe'
'Canovas, Coline'
'Balan, C\'edric'
'Picquet, Michel'
'Auffrant, Audrey'
'Le Gendre, Pierre'

_publ_section_title
;
 Titanium imido complexes stabilised by bis(iminophosphoranyl)methanide
 ligands: the influence of N-substituents on solution dynamics and
 reactivity.
;
_journal_issue 40
_journal_name_full 'Dalton transactions (Cambridge, England : 2003)'
_journal_page_first 15098
_journal_page_last 15110
_journal_paper_doi 10.1039/c4dt00746h
_journal_volume 43
_journal_year 2014
_chemical_formula_moiety 'C41 H40 Cl N3 P2 Ti'
_chemical_formula_sum 'C41 H40 Cl N3 P2 Ti'
_chemical_formula_weight 720.05
_space_group_crystal_system orthorhombic
_space_group_IT_number 33
_space_group_name_Hall 'P 2c -2n'
_space_group_name_H-M_alt 'P n a 21'
_symmetry_space_group_name_Hall 'P 2c -2n'
_symmetry_space_group_name_H-M 'P n a 21'
_atom_sites_solution_hydrogens mixed
_atom_sites_solution_primary direct
_cell_angle_alpha 90
_cell_angle_beta 90
_cell_angle_gamma 90
_cell_formula_units_Z 4
_cell_length_a 20.8571(5)
_cell_length_b 9.9387(2)
_cell_length_c 17.6389(4)
_cell_measurement_temperature 115
_cell_volume 3656.41(14)
_computing_molecular_graphics 'Olex2 (Dolomanov et al., 2009)'
_computing_publication_material 'Olex2 (Dolomanov et al., 2009)'
_computing_structure_refinement 'XL (Sheldrick, 2008)'
_computing_structure_solution 'ShelXS-2013 (Sheldrick, 2008)'
_diffrn_ambient_temperature 115
_diffrn_detector 'CCD Plate'
_diffrn_detector_area_resol_mean 9
_diffrn_detector_type 'CCD area detector'
_diffrn_measured_fraction_theta_full 0.998
_diffrn_measured_fraction_theta_max 0.998
_diffrn_measurement_device '\k-geometry diffractometer'
_diffrn_measurement_device_type 'Nonius Kappa Apex II'
_diffrn_measurement_method 'CCD rotation images, thick slices'
_diffrn_radiation_collimation '0.6 mm'
_diffrn_radiation_monochromator graphite
_diffrn_radiation_probe x-ray
_diffrn_radiation_type MoK\a
_diffrn_radiation_wavelength 0.71073
_diffrn_reflns_av_R_equivalents 0.0313
_diffrn_reflns_av_unetI/netI 0.0314
_diffrn_reflns_Laue_measured_fraction_full 0.998
_diffrn_reflns_Laue_measured_fraction_max 0.998
_diffrn_reflns_limit_h_max 27
_diffrn_reflns_limit_h_min -26
_diffrn_reflns_limit_k_max 12
_diffrn_reflns_limit_k_min -12
_diffrn_reflns_limit_l_max 22
_diffrn_reflns_limit_l_min -22
_diffrn_reflns_number 26450
_diffrn_reflns_point_group_measured_fraction_full 0.998
_diffrn_reflns_point_group_measured_fraction_max 0.999
_diffrn_reflns_theta_full 25.242
_diffrn_reflns_theta_max 27.481
_diffrn_reflns_theta_min 2.270
_diffrn_source 'X-ray tube'
_diffrn_source_target Mo
_diffrn_source_type 'Siemens KFF Mo 2K-180'
_exptl_absorpt_coefficient_mu 0.428
_exptl_absorpt_correction_T_max 0.9645
_exptl_absorpt_correction_T_min 0.9129
_exptl_absorpt_correction_type multi-scan
_exptl_absorpt_process_details '[c.f. r.h. blessing, acta cryst. (1995), a51, 33-38]'
_exptl_crystal_colour 'pale yellow'
_exptl_crystal_density_diffrn 1.308
_exptl_crystal_description prism
_exptl_crystal_F_000 1504
_exptl_crystal_size_max 0.17
_exptl_crystal_size_mid 0.15
_exptl_crystal_size_min 0.1
_refine_diff_density_max 0.222
_refine_diff_density_min -0.250
_refine_diff_density_rms 0.044
_refine_ls_abs_structure_details
;
 Refined as an inversion twin.
;
_refine_ls_abs_structure_Flack -0.02(3)
_refine_ls_extinction_method none
_refine_ls_goodness_of_fit_ref 1.059
_refine_ls_hydrogen_treatment constr
_refine_ls_matrix_type full
_refine_ls_number_parameters 434
_refine_ls_number_reflns 8303
_refine_ls_number_restraints 1
_refine_ls_restrained_S_all 1.059
_refine_ls_R_factor_all 0.0356
_refine_ls_R_factor_gt 0.0317
_refine_ls_shift/su_max 0.001
_refine_ls_shift/su_mean 0.000
_refine_ls_structure_factor_coef Fsqd
_refine_ls_weighting_details 'w=1/[\s^2^(Fo^2^)+(0.0119P)^2^+2.6741P] where P=(Fo^2^+2Fc^2^)/3'
_refine_ls_weighting_scheme calc
_refine_ls_wR_factor_gt 0.0658
_refine_ls_wR_factor_ref 0.0686
_reflns_Friedel_coverage 0.938
_reflns_Friedel_fraction_full 0.999
_reflns_Friedel_fraction_max 0.999
_reflns_number_gt 7872
_reflns_number_total 8303
_reflns_threshold_expression 'I > 2\s(I)'
_cod_data_source_file c4dt00746h2.cif
_cod_data_source_block 4a
_cod_depositor_comments 'Adding full bibliography for 7030902--7030905.cif.'
_cod_database_code 7030904
_shelx_space_group_comment
;
The symmetry employed for this shelxl refinement is uniquely defined
by the following loop, which should always be used as a source of
symmetry information in preference to the above space-group names.
They are only intended as comments.
;
_olex2_refinement_description
;
1. Fixed Uiso
 At 1.2 times of:
  All C(H) groups
 At 1.5 times of:
  All C(H,H,H) groups
2.a Riding coordinates:
 C1(H1)
2.b Me refined with riding coordinates:
 C3(H3a,H3b,H3c), C4(H4a,H4b,H4c), C5(H5a,H5b,H5c)
2.c Aromatic/amide H refined with riding coordinates:
 C7(H7), C8(H8), C9(H9), C10(H10), C11(H11), C13(H13), C14(H14), C15(H15),
 C16(H16), C17(H17), C19(H19), C20(H20), C21(H21), C22(H22), C23(H23), C25(H25),
  C26(H26), C27(H27), C28(H28), C29(H29), C31(H31), C32(H32), C33(H33),
 C34(H34), C35(H35), C37(H37), C38(H38), C39(H39), C40(H40), C41(H41)
;

loop_
_space_group_symop_operation_xyz
'x, y, z'
'-x, -y, z+1/2'
'-x+1/2, y+1/2, z+1/2'
'x+1/2, -y+1/2, z'

loop_
_atom_site_label
_atom_site_type_symbol
_atom_site_fract_x
_atom_site_fract_y
_atom_site_fract_z
_atom_site_U_iso_or_equiv
_atom_site_adp_type
_atom_site_occupancy
_atom_site_site_symmetry_order
_atom_site_calc_flag
_atom_site_refinement_flags_posn
N3 N 0.60075(12) 0.6769(3) 1.01853(14) 0.0209(5) Uani 1 1 d .
C2 C 0.55153(15) 0.6097(3) 1.06371(18) 0.0250(7) Uani 1 1 d .
C3 C 0.49878(16) 0.5569(4) 1.0112(2) 0.0305(7) Uani 1 1 d .
H3A H 0.4656 0.5123 1.0415 0.046 Uiso 1 1 calc R
H3B H 0.5172 0.4923 0.9753 0.046 Uiso 1 1 calc R
H3C H 0.4798 0.6321 0.9832 0.046 Uiso 1 1 calc R
C4 C 0.58098(18) 0.4936(4) 1.1086(2) 0.0395(9) Uani 1 1 d .
H4A H 0.5475 0.4491 1.1385 0.059 Uiso 1 1 calc R
H4B H 0.6142 0.5286 1.1426 0.059 Uiso 1 1 calc R
H4C H 0.6001 0.4286 1.0735 0.059 Uiso 1 1 calc R
C5 C 0.52257(19) 0.7152(4) 1.1168(2) 0.0378(9) Uani 1 1 d .
H5A H 0.4889 0.6734 1.1477 0.057 Uiso 1 1 calc R
H5B H 0.5041 0.7884 1.0868 0.057 Uiso 1 1 calc R
H5C H 0.5561 0.7511 1.1500 0.057 Uiso 1 1 calc R
C6 C 0.84132(14) 0.7747(3) 0.89564(17) 0.0210(6) Uani 1 1 d .
C7 C 0.86822(15) 0.7948(3) 0.82388(17) 0.0254(7) Uani 1 1 d .
H7 H 0.8496 0.8582 0.7901 0.030 Uiso 1 1 calc R
C8 C 0.92199(15) 0.7223(3) 0.8019(2) 0.0298(7) Uani 1 1 d .
H8 H 0.9398 0.7350 0.7528 0.036 Uiso 1 1 calc R
C9 C 0.94962(15) 0.6311(4) 0.8518(2) 0.0309(8) Uani 1 1 d .
H9 H 0.9868 0.5826 0.8370 0.037 Uiso 1 1 calc R
C10 C 0.92334(14) 0.6104(3) 0.9227(2) 0.0288(7) Uani 1 1 d .
H10 H 0.9424 0.5475 0.9564 0.035 Uiso 1 1 calc R
C11 C 0.86916(14) 0.6816(3) 0.94482(18) 0.0241(7) Uani 1 1 d .
H11 H 0.8510 0.6668 0.9935 0.029 Uiso 1 1 calc R
C12 C 0.79515(14) 1.0420(3) 0.93636(15) 0.0203(6) Uani 1 1 d .
C13 C 0.85509(15) 1.0928(3) 0.91625(19) 0.0280(7) Uani 1 1 d .
H13 H 0.8864 1.0348 0.8948 0.034 Uiso 1 1 calc R
C14 C 0.86902(18) 1.2277(3) 0.9275(2) 0.0370(8) Uani 1 1 d .
H14 H 0.9096 1.2625 0.9129 0.044 Uiso 1 1 calc R
C15 C 0.82372(16) 1.3121(3) 0.9602(2) 0.0337(7) Uani 1 1 d .
H15 H 0.8334 1.4045 0.9678 0.040 Uiso 1 1 calc R
C16 C 0.76483(16) 1.2623(3) 0.98159(18) 0.0286(7) Uani 1 1 d .
H16 H 0.7343 1.3201 1.0049 0.034 Uiso 1 1 calc R
C17 C 0.75004(14) 1.1283(3) 0.9693(2) 0.0271(7) Uani 1 1 d .
H17 H 0.7091 1.0947 0.9832 0.033 Uiso 1 1 calc R
C18 C 0.76260(14) 0.7764(3) 1.06655(17) 0.0205(6) Uani 1 1 d .
C19 C 0.80925(15) 0.8584(3) 1.09928(17) 0.0245(6) Uani 1 1 d .
H19 H 0.8245 0.9349 1.0726 0.029 Uiso 1 1 calc R
C20 C 0.83364(15) 0.8289(3) 1.17083(18) 0.0280(7) Uani 1 1 d .
H20 H 0.8657 0.8850 1.1925 0.034 Uiso 1 1 calc R
C21 C 0.81145(17) 0.7183(4) 1.2106(2) 0.0336(8) Uani 1 1 d .
H21 H 0.8277 0.6990 1.2598 0.040 Uiso 1 1 calc R
C22 C 0.76557(18) 0.6362(4) 1.1783(2) 0.0369(9) Uani 1 1 d .
H22 H 0.7504 0.5599 1.2054 0.044 Uiso 1 1 calc R
C23 C 0.74144(17) 0.6642(3) 1.10701(19) 0.0298(7) Uani 1 1 d .
H23 H 0.7101 0.6064 1.0853 0.036 Uiso 1 1 calc R
C24 C 0.74073(14) 0.6457(3) 0.74984(17) 0.0210(6) Uani 1 1 d .
C25 C 0.76385(15) 0.5270(3) 0.78175(19) 0.0275(7) Uani 1 1 d .
H25 H 0.7460 0.4941 0.8277 0.033 Uiso 1 1 calc R
C26 C 0.81281(16) 0.4568(4) 0.7464(2) 0.0337(8) Uani 1 1 d .
H26 H 0.8281 0.3754 0.7680 0.040 Uiso 1 1 calc R
C27 C 0.83961(16) 0.5044(4) 0.6797(2) 0.0359(8) Uani 1 1 d .
H27 H 0.8727 0.4550 0.6552 0.043 Uiso 1 1 calc R
C28 C 0.81803(16) 0.6240(4) 0.6489(2) 0.0353(8) Uani 1 1 d .
H28 H 0.8372 0.6581 0.6040 0.042 Uiso 1 1 calc R
C29 C 0.76842(16) 0.6947(4) 0.68329(18) 0.0294(7) Uani 1 1 d .
H29 H 0.7534 0.7763 0.6615 0.035 Uiso 1 1 calc R
C30 C 0.62851(14) 0.8139(3) 0.72786(16) 0.0192(6) Uani 1 1 d .
C31 C 0.61317(16) 0.7404(3) 0.66309(18) 0.0276(7) Uani 1 1 d .
H31 H 0.6350 0.6585 0.6528 0.033 Uiso 1 1 calc R
C32 C 0.56618(17) 0.7860(4) 0.61347(18) 0.0316(7) Uani 1 1 d .
H32 H 0.5559 0.7349 0.5696 0.038 Uiso 1 1 calc R
C33 C 0.53446(16) 0.9050(4) 0.62761(19) 0.0311(7) Uani 1 1 d .
H33 H 0.5025 0.9361 0.5935 0.037 Uiso 1 1 calc R
C34 C 0.54934(15) 0.9790(4) 0.69177(19) 0.0301(7) Uani 1 1 d .
H34 H 0.5278 1.0614 0.7014 0.036 Uiso 1 1 calc R
C35 C 0.59568(15) 0.9332(3) 0.74221(17) 0.0237(6) Uani 1 1 d .
H35 H 0.6050 0.9835 0.7867 0.028 Uiso 1 1 calc R
C36 C 0.60791(14) 0.5387(3) 0.85083(17) 0.0201(6) Uani 1 1 d .
C37 C 0.55115(15) 0.5375(3) 0.80868(18) 0.0270(7) Uani 1 1 d .
H37 H 0.5369 0.6170 0.7840 0.032 Uiso 1 1 calc R
C38 C 0.51579(17) 0.4197(4) 0.8030(2) 0.0406(9) Uani 1 1 d .
H38 H 0.4768 0.4198 0.7751 0.049 Uiso 1 1 calc R
C39 C 0.5361(2) 0.3032(4) 0.8370(2) 0.0485(12) Uani 1 1 d .
H39 H 0.5119 0.2227 0.8319 0.058 Uiso 1 1 calc R
C40 C 0.5918(2) 0.3038(4) 0.8786(3) 0.0464(11) Uani 1 1 d .
H40 H 0.6058 0.2236 0.9028 0.056 Uiso 1 1 calc R
C41 C 0.62763(17) 0.4208(3) 0.8856(2) 0.0325(8) Uani 1 1 d .
H41 H 0.6661 0.4200 0.9145 0.039 Uiso 1 1 calc R
N1 N 0.73438(11) 0.8025(3) 0.99437(14) 0.0196(5) Uani 1 1 d .
N2 N 0.64294(12) 0.6595(2) 0.86298(13) 0.0188(5) Uani 1 1 d .
P1 P 0.77065(3) 0.86936(7) 0.92123(4) 0.01774(14) Uani 1 1 d .
P2 P 0.68165(3) 0.74631(8) 0.79931(4) 0.01779(14) Uani 1 1 d .
Cl Cl 0.58346(3) 0.97986(7) 0.96609(5) 0.02458(15) Uani 1 1 d .
Ti Ti 0.64183(2) 0.77749(5) 0.95757(3) 0.01719(10) Uani 1 1 d .
C1 C 0.71321(13) 0.8787(3) 0.85097(16) 0.0187(6) Uani 1 1 d .
H1 H 0.7039 0.9638 0.8313 0.022 Uiso 1 1 d R

loop_
_atom_site_aniso_label
_atom_site_aniso_U_11
_atom_site_aniso_U_22
_atom_site_aniso_U_33
_atom_site_aniso_U_23
_atom_site_aniso_U_13
_atom_site_aniso_U_12
N3 0.0214(12) 0.0235(13) 0.0180(12) 0.0021(10) 0.0007(10) -0.0022(10)
C2 0.0254(15) 0.0260(16) 0.0235(15) 0.0063(13) 0.0051(12) -0.0038(13)
C3 0.0247(15) 0.0327(18) 0.0340(17) 0.0042(15) 0.0040(13) -0.0068(14)
C4 0.037(2) 0.041(2) 0.040(2) 0.0223(17) 0.0036(16) -0.0020(16)
C5 0.045(2) 0.039(2) 0.0295(18) 0.0001(15) 0.0179(16) -0.0065(17)
C6 0.0176(13) 0.0226(15) 0.0229(15) -0.0057(12) 0.0007(12) -0.0035(12)
C7 0.0235(15) 0.0280(16) 0.0247(16) -0.0015(13) 0.0029(12) -0.0026(13)
C8 0.0234(15) 0.0372(19) 0.0288(16) -0.0082(15) 0.0069(14) -0.0065(13)
C9 0.0178(14) 0.0338(18) 0.041(2) -0.0097(15) 0.0045(14) 0.0039(13)
C10 0.0222(14) 0.0285(16) 0.0357(16) -0.0025(15) -0.0026(14) 0.0016(12)
C11 0.0197(13) 0.0244(14) 0.0281(18) -0.0013(12) 0.0010(11) -0.0020(12)
C12 0.0215(14) 0.0222(14) 0.0171(14) -0.0003(11) -0.0020(10) -0.0029(11)
C13 0.0267(15) 0.0292(16) 0.0282(17) -0.0042(14) 0.0045(13) -0.0047(13)
C14 0.0373(19) 0.0308(18) 0.043(2) -0.0011(16) 0.0094(17) -0.0158(15)
C15 0.0443(18) 0.0223(15) 0.0345(17) 0.0005(16) -0.0035(18) -0.0080(13)
C16 0.0290(16) 0.0263(16) 0.0306(17) -0.0035(13) -0.0066(13) 0.0036(13)
C17 0.0202(13) 0.0294(16) 0.0319(17) -0.0054(15) -0.0017(13) -0.0037(12)
C18 0.0189(13) 0.0234(15) 0.0190(14) -0.0018(12) -0.0023(11) 0.0045(12)
C19 0.0244(15) 0.0256(16) 0.0235(16) -0.0017(13) -0.0021(12) -0.0004(13)
C20 0.0257(15) 0.0324(17) 0.0258(16) -0.0066(14) -0.0099(12) 0.0050(14)
C21 0.040(2) 0.0356(19) 0.0250(17) 0.0015(14) -0.0142(14) 0.0105(16)
C22 0.045(2) 0.0319(19) 0.0338(19) 0.0136(16) -0.0127(16) -0.0018(16)
C23 0.0310(17) 0.0279(17) 0.0306(18) 0.0070(14) -0.0095(14) -0.0043(14)
C24 0.0203(14) 0.0231(15) 0.0196(15) -0.0033(12) -0.0019(11) -0.0014(12)
C25 0.0233(15) 0.0275(16) 0.0318(17) 0.0028(14) -0.0035(13) -0.0006(13)
C26 0.0266(17) 0.0280(17) 0.046(2) -0.0050(16) -0.0037(15) 0.0055(14)
C27 0.0253(16) 0.042(2) 0.040(2) -0.0145(17) 0.0007(15) 0.0056(15)
C28 0.0326(18) 0.049(2) 0.0247(17) -0.0066(16) 0.0039(14) 0.0040(17)
C29 0.0339(17) 0.0344(18) 0.0199(15) -0.0019(14) 0.0007(13) 0.0036(15)
C30 0.0190(13) 0.0241(15) 0.0147(13) 0.0039(11) 0.0009(11) -0.0031(12)
C31 0.0349(17) 0.0258(16) 0.0222(15) -0.0003(13) -0.0050(13) -0.0014(14)
C32 0.0384(18) 0.0375(19) 0.0189(15) -0.0011(14) -0.0080(14) -0.0068(16)
C33 0.0267(16) 0.041(2) 0.0260(17) 0.0098(15) -0.0053(13) -0.0011(15)
C34 0.0279(16) 0.0331(18) 0.0292(17) 0.0066(14) -0.0013(14) 0.0032(14)
C35 0.0250(15) 0.0269(16) 0.0191(15) -0.0008(12) 0.0008(12) -0.0020(13)
C36 0.0201(14) 0.0192(14) 0.0210(14) -0.0016(12) 0.0054(11) -0.0023(12)
C37 0.0244(15) 0.0350(17) 0.0214(15) -0.0041(13) 0.0032(12) -0.0047(13)
C38 0.0336(18) 0.056(2) 0.0320(19) -0.0164(18) 0.0080(16) -0.0207(17)
C39 0.055(3) 0.034(2) 0.057(3) -0.0201(19) 0.034(2) -0.0270(19)
C40 0.051(2) 0.0211(17) 0.067(3) 0.0053(19) 0.031(2) 0.0008(18)
C41 0.0299(17) 0.0239(16) 0.044(2) 0.0092(15) 0.0100(15) 0.0026(14)
N1 0.0188(11) 0.0227(13) 0.0172(12) 0.0009(10) -0.0019(9) -0.0024(10)
N2 0.0214(12) 0.0192(12) 0.0157(11) 0.0009(9) -0.0016(9) -0.0023(10)
P1 0.0158(3) 0.0200(3) 0.0175(3) -0.0007(3) 0.0004(3) -0.0023(3)
P2 0.0192(3) 0.0195(3) 0.0146(3) 0.0008(3) -0.0002(3) -0.0011(3)
Cl 0.0197(3) 0.0238(3) 0.0303(4) 0.0033(3) 0.0026(3) 0.0003(3)
Ti 0.0157(2) 0.0203(2) 0.0156(2) 0.0016(2) -0.0003(2) -0.00242(19)
C1 0.0202(14) 0.0187(14) 0.0172(14) 0.0019(11) -0.0004(11) -0.0010(11)

loop_
_atom_type_symbol
_atom_type_description
_atom_type_scat_dispersion_real
_atom_type_scat_dispersion_imag
_atom_type_scat_source
C C 0.0033 0.0016 'International Tables Vol C Tables 4.2.6.8 and 6.1.1.4'
H H 0.0000 0.0000 'International Tables Vol C Tables 4.2.6.8 and 6.1.1.4'
Cl Cl 0.1484 0.1585 'International Tables Vol C Tables 4.2.6.8 and 6.1.1.4'
N N 0.0061 0.0033 'International Tables Vol C Tables 4.2.6.8 and 6.1.1.4'
P P 0.1023 0.0942 'International Tables Vol C Tables 4.2.6.8 and 6.1.1.4'
Ti Ti 0.2776 0.4457 'International Tables Vol C Tables 4.2.6.8 and 6.1.1.4'

loop_
_geom_angle_atom_site_label_1
_geom_angle_atom_site_label_2
_geom_angle_atom_site_label_3
_geom_angle
C2 N3 Ti 165.4(2)
N3 C2 C3 109.4(3)
N3 C2 C4 110.2(3)
N3 C2 C5 107.4(3)
C4 C2 C3 110.1(3)
C4 C2 C5 111.0(3)
C5 C2 C3 108.8(3)
C2 C3 H3A 109.5
C2 C3 H3B 109.5
C2 C3 H3C 109.5
H3A C3 H3B 109.5
H3A C3 H3C 109.5
H3B C3 H3C 109.5
C2 C4 H4A 109.5
C2 C4 H4B 109.5
C2 C4 H4C 109.5
H4A C4 H4B 109.5
H4A C4 H4C 109.5
H4B C4 H4C 109.5
C2 C5 H5A 109.5
C2 C5 H5B 109.5
C2 C5 H5C 109.5
H5A C5 H5B 109.5
H5A C5 H5C 109.5
H5B C5 H5C 109.5
C7 C6 P1 118.6(2)
C11 C6 C7 119.4(3)
C11 C6 P1 122.0(2)
C6 C7 H7 119.9
C8 C7 C6 120.2(3)
C8 C7 H7 119.9
C7 C8 H8 120.1
C7 C8 C9 119.8(3)
C9 C8 H8 120.1
C8 C9 H9 119.8
C10 C9 C8 120.4(3)
C10 C9 H9 119.8
C9 C10 H10 120.0
C9 C10 C11 120.1(3)
C11 C10 H10 120.0
C6 C11 H11 119.9
C10 C11 C6 120.1(3)
C10 C11 H11 119.9
C13 C12 C17 119.2(3)
C13 C12 P1 123.9(2)
C17 C12 P1 116.9(2)
C12 C13 H13 120.0
C14 C13 C12 120.1(3)
C14 C13 H13 120.0
C13 C14 H14 120.0
C13 C14 C15 120.1(3)
C15 C14 H14 120.0
C14 C15 H15 119.9
C16 C15 C14 120.3(3)
C16 C15 H15 119.9
C15 C16 H16 120.0
C15 C16 C17 120.1(3)
C17 C16 H16 120.0
C12 C17 H17 119.8
C16 C17 C12 120.3(3)
C16 C17 H17 119.8
C19 C18 C23 118.4(3)
C19 C18 N1 123.4(3)
C23 C18 N1 118.2(3)
C18 C19 H19 119.8
C20 C19 C18 120.5(3)
C20 C19 H19 119.8
C19 C20 H20 119.8
C21 C20 C19 120.3(3)
C21 C20 H20 119.8
C20 C21 H21 120.3
C22 C21 C20 119.5(3)
C22 C21 H21 120.3
C21 C22 H22 119.7
C21 C22 C23 120.6(3)
C23 C22 H22 119.7
C18 C23 H23 119.6
C22 C23 C18 120.7(3)
C22 C23 H23 119.6
C25 C24 C29 119.5(3)
C25 C24 P2 120.6(2)
C29 C24 P2 119.6(2)
C24 C25 H25 120.0
C26 C25 C24 120.0(3)
C26 C25 H25 120.0
C25 C26 H26 119.7
C25 C26 C27 120.5(3)
C27 C26 H26 119.7
C26 C27 H27 120.1
C28 C27 C26 119.7(3)
C28 C27 H27 120.1
C27 C28 H28 119.8
C27 C28 C29 120.4(3)
C29 C28 H28 119.8
C24 C29 H29 120.1
C28 C29 C24 119.9(3)
C28 C29 H29 120.1
C31 C30 P2 121.2(2)
C35 C30 C31 118.9(3)
C35 C30 P2 119.4(2)
C30 C31 H31 119.8
C32 C31 C30 120.5(3)
C32 C31 H31 119.8
C31 C32 H32 119.9
C33 C32 C31 120.3(3)
C33 C32 H32 119.9
C32 C33 H33 120.1
C32 C33 C34 119.7(3)
C34 C33 H33 120.1
C33 C34 H34 119.8
C33 C34 C35 120.3(3)
C35 C34 H34 119.8
C30 C35 H35 119.9
C34 C35 C30 120.3(3)
C34 C35 H35 119.9
C37 C36 N2 121.5(3)
C41 C36 C37 118.7(3)
C41 C36 N2 119.7(3)
C36 C37 H37 120.1
C38 C37 C36 119.7(3)
C38 C37 H37 120.1
C37 C38 H38 119.5
C39 C38 C37 121.1(4)
C39 C38 H38 119.5
C38 C39 H39 120.3
C38 C39 C40 119.4(3)
C40 C39 H39 120.3
C39 C40 H40 119.8
C39 C40 C41 120.5(4)
C41 C40 H40 119.8
C36 C41 C40 120.6(4)
C36 C41 H41 119.7
C40 C41 H41 119.7
C18 N1 P1 125.9(2)
C18 N1 Ti 130.42(19)
P1 N1 Ti 103.58(12)
C36 N2 P2 126.7(2)
C36 N2 Ti 127.09(19)
P2 N2 Ti 105.37(13)
C6 P1 C12 107.47(14)
C6 P1 Ti 130.20(10)
C12 P1 Ti 121.71(10)
N1 P1 C6 111.29(14)
N1 P1 C12 113.52(13)
N1 P1 Ti 43.28(8)
N1 P1 C1 105.48(13)
C1 P1 C6 114.51(14)
C1 P1 C12 104.53(14)
C1 P1 Ti 62.23(10)
C24 P2 Ti 135.29(10)
C30 P2 C24 106.64(14)
C30 P2 Ti 116.82(10)
N2 P2 C24 112.14(14)
N2 P2 C30 111.91(13)
N2 P2 Ti 42.17(9)
N2 P2 C1 103.18(13)
C1 P2 C24 114.49(14)
C1 P2 C30 108.53(14)
C1 P2 Ti 61.68(10)
N3 Ti N1 110.21(11)
N3 Ti N2 100.67(11)
N3 Ti P1 142.13(9)
N3 Ti P2 133.13(9)
N3 Ti Cl 101.61(9)
N3 Ti C1 166.73(11)
N1 Ti P1 33.14(7)
N1 Ti P2 92.72(7)
N1 Ti Cl 111.25(8)
N1 Ti C1 69.10(9)
N2 Ti N1 108.54(10)
N2 Ti P1 89.41(7)
N2 Ti P2 32.46(7)
N2 Ti Cl 123.29(7)
N2 Ti C1 67.93(9)
P1 Ti P2 63.98(2)
Cl Ti P1 102.91(3)
Cl Ti P2 107.32(3)
Cl Ti C1 90.68(7)
C1 Ti P1 35.97(6)
C1 Ti P2 35.85(6)
P1 C1 P2 126.97(18)
P1 C1 Ti 81.81(11)
P1 C1 H1 117.3
P2 C1 Ti 82.47(11)
P2 C1 H1 114.5
Ti C1 H1 120.0

loop_
_geom_bond_atom_site_label_1
_geom_bond_atom_site_label_2
_geom_bond_distance
N3 C2 1.461(4)
N3 Ti 1.700(3)
C2 C3 1.531(5)
C2 C4 1.528(5)
C2 C5 1.530(5)
C3 H3A 0.9800
C3 H3B 0.9800
C3 H3C 0.9800
C4 H4A 0.9800
C4 H4B 0.9800
C4 H4C 0.9800
C5 H5A 0.9800
C5 H5B 0.9800
C5 H5C 0.9800
C6 C7 1.399(4)
C6 C11 1.395(4)
C6 P1 1.806(3)
C7 H7 0.9500
C7 C8 1.389(4)
C8 H8 0.9500
C8 C9 1.389(5)
C9 H9 0.9500
C9 C10 1.382(5)
C10 H10 0.9500
C10 C11 1.389(4)
C11 H11 0.9500
C12 C13 1.394(4)
C12 C17 1.399(4)
C12 P1 1.810(3)
C13 H13 0.9500
C13 C14 1.387(5)
C14 H14 0.9500
C14 C15 1.388(5)
C15 H15 0.9500
C15 C16 1.377(5)
C16 H16 0.9500
C16 C17 1.385(4)
C17 H17 0.9500
C18 C19 1.395(4)
C18 C23 1.395(4)
C18 N1 1.427(4)
C19 H19 0.9500
C19 C20 1.392(4)
C20 H20 0.9500
C20 C21 1.384(5)
C21 H21 0.9500
C21 C22 1.380(5)
C22 H22 0.9500
C22 C23 1.383(5)
C23 H23 0.9500
C24 C25 1.394(4)
C24 C29 1.396(4)
C24 P2 1.811(3)
C25 H25 0.9500
C25 C26 1.385(5)
C26 H26 0.9500
C26 C27 1.386(5)
C27 H27 0.9500
C27 C28 1.382(5)
C28 H28 0.9500
C28 C29 1.390(5)
C29 H29 0.9500
C30 C31 1.393(4)
C30 C35 1.392(4)
C30 P2 1.808(3)
C31 H31 0.9500
C31 C32 1.390(4)
C32 H32 0.9500
C32 C33 1.378(5)
C33 H33 0.9500
C33 C34 1.385(5)
C34 H34 0.9500
C34 C35 1.390(4)
C35 H35 0.9500
C36 C37 1.398(4)
C36 C41 1.385(4)
C36 N2 1.422(4)
C37 H37 0.9500
C37 C38 1.387(5)
C38 H38 0.9500
C38 C39 1.372(6)
C39 H39 0.9500
C39 C40 1.373(7)
C40 H40 0.9500
C40 C41 1.388(5)
C41 H41 0.9500
N1 P1 1.636(2)
N1 Ti 2.052(2)
N2 P2 1.630(2)
N2 Ti 2.039(2)
P1 Ti 2.9093(8)
P1 C1 1.726(3)
P2 Ti 2.9289(9)
P2 C1 1.730(3)
Cl Ti 2.3559(8)
Ti C1 2.601(3)
C1 H1 0.9342

loop_
_geom_torsion_atom_site_label_1
_geom_torsion_atom_site_label_2
_geom_torsion_atom_site_label_3
_geom_torsion_atom_site_label_4
_geom_torsion
C2 N3 Ti N1 152.7(9)
C2 N3 Ti N2 -92.8(9)
C2 N3 Ti P1 164.2(8)
C2 N3 Ti P2 -92.8(9)
C2 N3 Ti Cl 34.7(9)
C2 N3 Ti C1 -122.8(9)
C6 C7 C8 C9 -1.0(5)
C6 P1 C1 P2 50.1(2)
C6 P1 C1 Ti 124.17(12)
C7 C6 C11 C10 0.5(4)
C7 C6 P1 C12 -72.0(3)
C7 C6 P1 N1 163.1(2)
C7 C6 P1 Ti 117.1(2)
C7 C6 P1 C1 43.6(3)
C7 C8 C9 C10 1.1(5)
C8 C9 C10 C11 -0.4(5)
C9 C10 C11 C6 -0.4(5)
C11 C6 C7 C8 0.2(5)
C11 C6 P1 C12 108.8(3)
C11 C6 P1 N1 -16.0(3)
C11 C6 P1 Ti -62.1(3)
C11 C6 P1 C1 -135.5(2)
C12 C13 C14 C15 1.2(6)
C12 P1 C1 P2 167.40(19)
C12 P1 C1 Ti -118.51(11)
C13 C12 C17 C16 0.0(5)
C13 C12 P1 C6 11.6(3)
C13 C12 P1 N1 135.1(3)
C13 C12 P1 Ti -176.5(2)
C13 C12 P1 C1 -110.4(3)
C13 C14 C15 C16 0.1(6)
C14 C15 C16 C17 -1.3(6)
C15 C16 C17 C12 1.2(5)
C17 C12 C13 C14 -1.2(5)
C17 C12 P1 C6 -169.4(2)
C17 C12 P1 N1 -45.8(3)
C17 C12 P1 Ti 2.5(3)
C17 C12 P1 C1 68.6(3)
C18 C19 C20 C21 -0.5(5)
C18 N1 P1 C6 56.0(3)
C18 N1 P1 C12 -65.4(3)
C18 N1 P1 Ti -177.4(3)
C18 N1 P1 C1 -179.2(2)
C19 C18 C23 C22 0.9(5)
C19 C18 N1 P1 34.5(4)
C19 C18 N1 Ti -142.1(3)
C19 C20 C21 C22 0.9(5)
C20 C21 C22 C23 -0.4(6)
C21 C22 C23 C18 -0.5(6)
C23 C18 C19 C20 -0.4(5)
C23 C18 N1 P1 -146.7(3)
C23 C18 N1 Ti 36.6(4)
C24 C25 C26 C27 0.7(5)
C24 P2 C1 P1 -56.1(2)
C24 P2 C1 Ti -129.91(12)
C25 C24 C29 C28 0.9(5)
C25 C24 P2 C30 -143.4(2)
C25 C24 P2 N2 -20.6(3)
C25 C24 P2 Ti 22.8(3)
C25 C24 P2 C1 96.5(3)
C25 C26 C27 C28 1.1(5)
C26 C27 C28 C29 -1.9(5)
C27 C28 C29 C24 0.9(5)
C29 C24 C25 C26 -1.6(5)
C29 C24 P2 C30 43.5(3)
C29 C24 P2 N2 166.4(2)
C29 C24 P2 Ti -150.2(2)
C29 C24 P2 C1 -76.5(3)
C30 C31 C32 C33 0.4(5)
C30 P2 C1 P1 -175.13(18)
C30 P2 C1 Ti 111.10(11)
C31 C30 C35 C34 -1.3(4)
C31 C30 P2 C24 34.4(3)
C31 C30 P2 N2 -88.6(3)
C31 C30 P2 Ti -134.8(2)
C31 C30 P2 C1 158.2(2)
C31 C32 C33 C34 -0.3(5)
C32 C33 C34 C35 -0.6(5)
C33 C34 C35 C30 1.3(5)
C35 C30 C31 C32 0.4(5)
C35 C30 P2 C24 -154.2(2)
C35 C30 P2 N2 82.8(3)
C35 C30 P2 Ti 36.5(3)
C35 C30 P2 C1 -30.4(3)
C36 C37 C38 C39 -1.2(5)
C36 N2 P2 C24 -56.1(3)
C36 N2 P2 C30 63.7(3)
C36 N2 P2 Ti 170.0(3)
C36 N2 P2 C1 -179.8(2)
C37 C36 C41 C40 0.1(5)
C37 C36 N2 P2 -68.1(4)
C37 C36 N2 Ti 99.8(3)
C37 C38 C39 C40 1.3(6)
C38 C39 C40 C41 -0.7(6)
C39 C40 C41 C36 0.0(6)
C41 C36 C37 C38 0.5(5)
C41 C36 N2 P2 116.4(3)
C41 C36 N2 Ti -75.7(3)
N1 C18 C19 C20 178.4(3)
N1 C18 C23 C22 -177.9(3)
N1 P1 C1 P2 -72.6(2)
N1 P1 C1 Ti 1.46(13)
N2 C36 C37 C38 -175.0(3)
N2 C36 C41 C40 175.7(3)
N2 P2 C1 P1 66.0(2)
N2 P2 C1 Ti -7.77(12)
P1 C6 C7 C8 -179.0(2)
P1 C6 C11 C10 179.7(2)
P1 C12 C13 C14 177.8(3)
P1 C12 C17 C16 -179.0(3)
P2 C24 C25 C26 -174.7(3)
P2 C24 C29 C28 174.0(3)
P2 C30 C31 C32 171.8(3)
P2 C30 C35 C34 -172.8(2)
Ti N3 C2 C3 53.9(10)
Ti N3 C2 C4 175.0(8)
Ti N3 C2 C5 -64.0(10)
Ti N1 P1 C6 -126.63(13)
Ti N1 P1 C12 111.97(14)
Ti N1 P1 C1 -1.88(16)
Ti N2 P2 C24 133.91(13)
Ti N2 P2 C30 -106.29(14)
Ti N2 P2 C1 10.21(16)
Ti P1 C1 P2 -74.09(18)
Ti P2 C1 P1 73.77(18)
